data_1510905
loop_
_publ_author_name
'Belov, N.V.'
'Sokolova, E.V.'
'Simonov, M.A.'

_publ_section_title
;
 Crystal structure of cadmium pyroborate Cd2 B2 O5
;
_journal_name_full 'Doklady Akademii Nauk SSSR'
_journal_page_first 603
_journal_page_last 606
_journal_volume 247
_journal_year 1979
_chemical_formula_sum 'B2 Cd2 O5'
_chemical_name_systematic 'Cd2 (B2 O5)'
_space_group_IT_number 1
_symmetry_space_group_name_Hall 'P 1'
_symmetry_space_group_name_H-M 'P 1'
_cell_angle_alpha 90.83
_cell_angle_beta 91.96
_cell_angle_gamma 105.47
_cell_formula_units_Z 2
_cell_length_a 6.36
_cell_length_b 9.95
_cell_length_c 3.45
_cell_volume 210.227
_citation_journal_id_ASTM DANKAS
_cod_data_source_file boron_43.cif
_cod_data_source_block B2Cd2O5
_cod_original_cell_volume 210.2268
_cod_database_code 1510905

loop_
_symmetry_equiv_pos_as_xyz
x,y,z

loop_
_atom_site_label
_atom_site_type_symbol
_atom_site_fract_x
_atom_site_fract_y
_atom_site_fract_z
_atom_site_occupancy
_atom_site_U_iso_or_equiv
O4 O-2 0.87 0.849 0.474 1 0.0
Cd2 Cd+2 0.118 0.7156 0.453 1 0.0
B2 B+3 0.671 0.75 0.545 1 0.0
O7 O-2 0.029 0.148 0.48 1 0.0
B4 B+3 0.221 0.275 0.548 1 0.0
B1 B+3 0.016 0.435 0.885 1 0.0
O6 O-2 0.427 0.288 0.399 1 0.0
O3 O-2 0.184 0.409 0.684 1 0.0
O5 O-2 0.269 0.892 0 1 0.0
O1 O-2 0.635 0.03 0.939 1 0.0
Cd3 Cd+2 0.562 0.4654 0.96 1 0.0
Cd4 Cd+2 0.6957 0.1861 0.4504 1 0.0
B3 B+3 0.465 0.908 0.879 1 0.0
Cd1 Cd+2 0 0 0 1 0.0
O10 O-2 0.512 0.791 0.73 1 0.0
O2 O-2 0.837 0.328 0.947 1 0.0
O8 O-2 0.049 0.581 0.948 1 0.0
O9 O-2 0.616 0.61 0.447 1 0.0
